data_2012588
loop_
_publ_author_name
'Subbiah Pandi, A.'
'Rajakannan, V.'
'Velmurugan, D.'
'Parvez, Masood'
'Kim, Moon-Jib'
'Senthilvelan, A.'
'Narasinga Rao, S.'

_publ_section_title
;
 Three tetrahydroisoquinolinedione derivatives
;
_journal_issue 3
_journal_name_full 'Acta Crystallographica Section C'
_journal_page_first o164
_journal_page_last o167
_journal_paper_doi 10.1107/S0108270102000896
_journal_volume 58
_journal_year 2002
_chemical_formula_moiety 'C16 H12 Br1 N1 O2'
_chemical_formula_structural 'C16 H12 Br1 N1 O2'
_chemical_formula_sum 'C16 H12 Br N O2'
_chemical_formula_weight 330.18
_chemical_name_systematic
;
N-(2-Bromo-4-methylphenyl)-1,2,3,4-tetrahydroisoquinoline-1,3-dione
;
_space_group_IT_number 14
_symmetry_cell_setting monoclinic
_symmetry_space_group_name_Hall '-P 2yn'
_symmetry_space_group_name_H-M 'P 1 21/n 1'
_atom_sites_solution_hydrogens geom
_atom_sites_solution_primary direct
_atom_sites_solution_secondary difmap
_audit_creation_method SHELXL-97
_cell_angle_alpha 90
_cell_angle_beta 94.750(9)
_cell_angle_gamma 90
_cell_formula_units_Z 4
_cell_length_a 15.847(2)
_cell_length_b 7.9190(7)
_cell_length_c 11.0602(11)
_cell_measurement_reflns_used 25
_cell_measurement_temperature 293(2)
_cell_measurement_theta_max 10.2
_cell_measurement_theta_min 5.0
_cell_volume 1383.2(3)
_computing_cell_refinement 'CAD-4 EXPRESS'
_computing_data_collection 'CAD-4 EXPRESS (Enraf Nonius, 1994)'
_computing_data_reduction 'XCAD-4 (Harms & Wocadlo, 1995)'
_computing_molecular_graphics 'ZORTEP (Zsolnai, 1997)'
_computing_publication_material 'SHELXL97 and PARST (Nardelli, 1995)'
_computing_structure_refinement 'SHELXL97 (Sheldrick, 1997)'
_computing_structure_solution 'SHELXS97 (Sheldrick, 1997)'
_diffrn_ambient_temperature 293(2)
_diffrn_measured_fraction_theta_full 1.000
_diffrn_measured_fraction_theta_max 1.000
_diffrn_measurement_device '\k-geometry diffractometer'
_diffrn_measurement_device_type 'Enraf-Nonius FR-590'
_diffrn_measurement_method 'non-profiled \w/2\q scans'
_diffrn_radiation_monochromator graphite
_diffrn_radiation_source 'fine-focus sealed tube'
_diffrn_radiation_type MoK\a
_diffrn_radiation_wavelength .71073
_diffrn_reflns_av_R_equivalents .019
_diffrn_reflns_av_sigmaI/netI .029
_diffrn_reflns_limit_h_max 18
_diffrn_reflns_limit_h_min -18
_diffrn_reflns_limit_k_max 9
_diffrn_reflns_limit_k_min 0
_diffrn_reflns_limit_l_max 13
_diffrn_reflns_limit_l_min 0
_diffrn_reflns_number 2554
_diffrn_reflns_theta_full 24.97
_diffrn_reflns_theta_max 25.0
_diffrn_reflns_theta_min 2.2
_diffrn_standards_decay_% 1
_diffrn_standards_interval_count 100
_diffrn_standards_interval_time 120
_diffrn_standards_number 3
_exptl_absorpt_coefficient_mu 2.972
_exptl_absorpt_correction_type none
_exptl_crystal_colour colourless
_exptl_crystal_density_diffrn 1.586
_exptl_crystal_density_meas ?
_exptl_crystal_density_method 'not measured'
_exptl_crystal_description prism
_exptl_crystal_F_000 664
_exptl_crystal_size_max .35
_exptl_crystal_size_mid .30
_exptl_crystal_size_min .30
_refine_diff_density_max .59
_refine_diff_density_min -.83
_refine_ls_extinction_method none
_refine_ls_goodness_of_fit_ref 1.017
_refine_ls_hydrogen_treatment constr
_refine_ls_matrix_type full
_refine_ls_number_parameters 182
_refine_ls_number_reflns 2421
_refine_ls_number_restraints 0
_refine_ls_restrained_S_all 1.017
_refine_ls_R_factor_all .068
_refine_ls_R_factor_gt .042
_refine_ls_shift/su_max .002
_refine_ls_shift/su_mean .000
_refine_ls_structure_factor_coef Fsqd
_refine_ls_weighting_scheme calc
_refine_ls_wR_factor_gt .114
_refine_ls_wR_factor_ref .126
_reflns_number_gt 1818
_reflns_number_total 2421
_reflns_threshold_expression I>2\s(I)
_cod_data_source_file na1552.cif
_cod_data_source_block II
_cod_depositor_comments
;
The following automatic conversions were performed:

'_exptl_crystal_density_meas' value 'not measured' was changed to '?'
- the value is perceived as not measured.

Automatic conversion script
Id: cif_fix_values 3008 2015-01-20 13:52:24Z robertas 
;
_cod_original_sg_symbol_H-M 'P 21/n'
_cod_original_formula_sum 'C16 H12 Br1 N1 O2'
_cod_database_code 2012588
_cod_database_fobs_code 2012588

loop_
_symmetry_equiv_pos_as_xyz
'x, y, z'
'-x+1/2, y+1/2, -z+1/2'
'-x, -y, -z'
'x-1/2, -y-1/2, z-1/2'

loop_
_atom_site_label
_atom_site_fract_x
_atom_site_fract_y
_atom_site_fract_z
_atom_site_U_iso_or_equiv
_atom_site_adp_type
_atom_site_calc_flag
_atom_site_refinement_flags
_atom_site_occupancy
_atom_site_disorder_assembly
_atom_site_disorder_group
_atom_site_type_symbol
Br1 .18497(3) .23293(5) .67278(4) .0643(2) Uani d . 1 . . Br
N1 .15445(17) .1708(4) .9412(3) .0396(7) Uani d . 1 . . N
O1 .03927(15) .3324(3) .8949(2) .0502(7) Uani d . 1 . . O
O2 .26553(19) .0036(4) .9991(3) .0748(10) Uani d . 1 . . O
C1 .1095(2) .3218(4) .9440(3) .0377(8) Uani d . 1 . . C
C2 .1520(2) .4689(5) 1.0072(4) .0481(9) Uani d . 1 . . C
H2A .1132 .5169 1.0611 .058 Uiso calc R 1 . . H
H2B .1616 .5538 .9467 .058 Uiso calc R 1 . . H
C3 .2748(2) .5659(5) 1.1457(4) .0536(10) Uani d . 1 . . C
H3 .2505 .6727 1.1456 .064 Uiso calc R 1 . . H
C4 .3506(2) .5368(7) 1.2113(4) .0645(12) Uani d . 1 . . C
H4 .3774 .6242 1.2557 .077 Uiso calc R 1 . . H
C5 .3873(2) .3804(7) 1.2121(4) .0606(12) Uani d . 1 . . C
H5 .4386 .3618 1.2571 .073 Uiso calc R 1 . . H
C6 .3485(3) .2511(5) 1.1468(4) .0533(10) Uani d . 1 . . C
H6 .3736 .1449 1.1471 .064 Uiso calc R 1 . . H
C7 .2332(2) .1397(5) 1.0058(3) .0459(9) Uani d . 1 . . C
C8 .2714(2) .2792(5) 1.0797(3) .0413(8) Uani d . 1 . . C
C9 .2346(2) .4363(5) 1.0797(3) .0406(8) Uani d . 1 . . C
C10 .1205(2) .0402(4) .8621(3) .0391(8) Uani d . 1 . . C
C11 .1288(2) .0497(5) .7388(3) .0425(8) Uani d . 1 . . C
C12 .0964(2) -.0765(5) .6620(4) .0495(9) Uani d . 1 . . C
H12 .1023 -.0688 .5792 .059 Uiso calc R 1 . . H
C13 .0555(2) -.2129(5) .7065(4) .0502(9) Uani d . 1 . . C
C14 .0476(2) -.2220(4) .8305(4) .0491(9) Uani d . 1 . . C
H14 .0205 -.3144 .8620 .059 Uiso calc R 1 . . H
C15 .0791(2) -.0966(4) .9071(4) .0453(9) Uani d . 1 . . C
H15 .0725 -.1039 .9897 .054 Uiso calc R 1 . . H
C16 .0203(3) -.3502(6) .6226(5) .0729(13) Uani d . 1 . . C
H16A -.0331 -.3144 .5834 .109 Uiso calc R 1 . . H
H16B .0122 -.4510 .6685 .109 Uiso calc R 1 . . H
H16C .0592 -.3725 .5625 .109 Uiso calc R 1 . . H

loop_
_atom_site_aniso_label
_atom_site_aniso_U_11
_atom_site_aniso_U_22
_atom_site_aniso_U_33
_atom_site_aniso_U_12
_atom_site_aniso_U_13
_atom_site_aniso_U_23
Br1 .0802(4) .0542(3) .0610(3) -.0184(2) .0208(2) -.0017(2)
N1 .0401(16) .0360(15) .0415(16) .0036(13) -.0045(13) -.0057(13)
O1 .0405(15) .0467(15) .0611(17) .0058(12) -.0096(13) -.0079(13)
O2 .0702(19) .0551(18) .094(2) .0302(15) -.0255(17) -.0209(16)
C1 .0379(19) .0358(17) .0388(19) .0019(15) -.0015(16) -.0025(15)
C2 .042(2) .0380(19) .062(3) .0027(16) -.0102(17) -.0098(18)
C3 .046(2) .056(2) .058(2) -.0056(18) .0012(19) -.010(2)
C4 .049(2) .085(3) .059(3) -.014(2) -.006(2) -.019(2)
C5 .041(2) .092(3) .046(2) -.006(2) -.0104(18) -.001(2)
C6 .041(2) .070(3) .048(2) .0097(19) -.0035(17) .0005(19)
C7 .046(2) .046(2) .045(2) .0105(17) -.0027(16) -.0026(17)
C8 .0344(18) .052(2) .0373(18) .0039(15) -.0003(15) .0012(16)
C9 .0341(17) .048(2) .0392(19) .0005(15) -.0015(14) -.0029(16)
C10 .0357(18) .0354(18) .045(2) .0059(14) -.0025(15) -.0032(15)
C11 .0406(19) .0405(19) .047(2) -.0015(15) .0058(16) -.0015(16)
C12 .055(2) .049(2) .044(2) -.0007(18) .0029(17) -.0082(18)
C13 .046(2) .045(2) .060(2) -.0016(17) .0020(18) -.0162(18)
C14 .048(2) .0334(18) .065(3) -.0022(16) -.0001(19) .0000(18)
C15 .051(2) .0397(19) .045(2) .0079(17) .0002(16) .0064(16)
C16 .078(3) .059(3) .081(3) -.020(2) .003(3) -.027(2)

loop_
_atom_type_symbol
_atom_type_description
_atom_type_scat_dispersion_real
_atom_type_scat_dispersion_imag
_atom_type_scat_source
C C .0030 .0020 'International Tables Vol C Tables 4.2.6.8 and 6.1.1.4'
H H .0000 .0000 'International Tables Vol C Tables 4.2.6.8 and 6.1.1.4'
Br Br -.2900 2.4600 'International Tables Vol C Tables 4.2.6.8 and 6.1.1.4'
N N .0060 .0030 'International Tables Vol C Tables 4.2.6.8 and 6.1.1.4'
O O .0110 .0060 'International Tables Vol C Tables 4.2.6.8 and 6.1.1.4'

loop_
_geom_angle_atom_site_label_1
_geom_angle_atom_site_label_2
_geom_angle_atom_site_label_3
_geom_angle
C1 N1 C7 124.9(3)
C1 N1 C10 117.8(3)
C7 N1 C10 117.2(3)
O1 C1 N1 120.4(3)
O1 C1 C2 121.6(3)
N1 C1 C2 118.0(3)
C1 C2 C9 117.2(3)
C1 C2 H2A 108.0
C9 C2 H2A 108.0
C1 C2 H2B 108.0
C9 C2 H2B 108.0
H2A C2 H2B 107.2
C4 C3 C9 120.0(4)
C4 C3 H3 120.0
C9 C3 H3 120.0
C5 C4 C3 120.6(4)
C5 C4 H4 119.7
C3 C4 H4 119.7
C6 C5 C4 120.1(4)
C6 C5 H5 119.9
C4 C5 H5 119.9
C5 C6 C8 119.8(4)
C5 C6 H6 120.1
C8 C6 H6 120.1
O2 C7 N1 119.5(3)
O2 C7 C8 123.4(3)
N1 C7 C8 117.1(3)
C9 C8 C6 119.9(3)
C9 C8 C7 121.6(3)
C6 C8 C7 118.5(3)
C8 C9 C3 119.6(3)
C8 C9 C2 120.5(3)
C3 C9 C2 119.9(3)
C15 C10 C11 119.0(3)
C15 C10 N1 120.8(3)
C11 C10 N1 120.1(3)
C10 C11 C12 120.3(3)
C10 C11 Br1 120.8(3)
C12 C11 Br1 118.9(3)
C13 C12 C11 120.8(4)
C13 C12 H12 119.6
C11 C12 H12 119.6
C12 C13 C14 118.6(3)
C12 C13 C16 120.6(4)
C14 C13 C16 120.8(4)
C15 C14 C13 120.9(4)
C15 C14 H14 119.5
C13 C14 H14 119.5
C14 C15 C10 120.3(4)
C14 C15 H15 119.8
C10 C15 H15 119.8
C13 C16 H16A 109.5
C13 C16 H16B 109.5
H16A C16 H16B 109.5
C13 C16 H16C 109.5
H16A C16 H16C 109.5
H16B C16 H16C 109.5

loop_
_geom_bond_atom_site_label_1
_geom_bond_atom_site_label_2
_geom_bond_site_symmetry_2
_geom_bond_distance
_geom_bond_publ_flag
Br1 C11 . 1.881(4) yes
N1 C1 . 1.393(4) yes
N1 C7 . 1.407(5) yes
N1 C10 . 1.431(4) yes
O1 C1 . 1.200(4) yes
O2 C7 . 1.198(4) yes
C1 C2 . 1.490(5) ?
C2 C9 . 1.498(5) ?
C2 H2A . .9700 ?
C2 H2B . .9700 ?
C3 C4 . 1.370(6) ?
C3 C9 . 1.385(5) ?
C3 H3 . .9300 ?
C4 C5 . 1.368(7) ?
C4 H4 . .9300 ?
C5 C6 . 1.369(6) ?
C5 H5 . .9300 ?
C6 C8 . 1.394(5) ?
C6 H6 . .9300 ?
C7 C8 . 1.474(5) ?
C8 C9 . 1.374(5) ?
C10 C15 . 1.381(5) ?
C10 C11 . 1.383(5) ?
C11 C12 . 1.383(5) ?
C12 C13 . 1.372(5) ?
C12 H12 . .9300 ?
C13 C14 . 1.389(6) ?
C13 C16 . 1.506(6) ?
C14 C15 . 1.372(5) ?
C14 H14 . .9300 ?
C15 H15 . .9300 ?
C16 H16A . .9600 ?
C16 H16B . .9600 ?
C16 H16C . .9600 ?

loop_
_geom_hbond_atom_site_label_D
_geom_hbond_atom_site_label_H
_geom_hbond_atom_site_label_A
_geom_hbond_site_symmetry_A
_geom_hbond_distance_DH
_geom_hbond_distance_HA
_geom_hbond_distance_DA
_geom_hbond_angle_DHA
C6 H6 O2 1 .93 2.53 2.808(5) 98
C5 H5 O1 4_666 .93 2.61 3.451(5) 151

loop_
_geom_torsion_atom_site_label_1
_geom_torsion_atom_site_label_2
_geom_torsion_atom_site_label_3
_geom_torsion_atom_site_label_4
_geom_torsion
_geom_torsion_publ_flag
C7 N1 C1 O1 -173.2(3) ?
C10 N1 C1 O1 10.2(5) ?
C7 N1 C1 C2 8.1(5) ?
C10 N1 C1 C2 -168.5(3) ?
O1 C1 C2 C9 171.9(3) ?
N1 C1 C2 C9 -9.4(5) ?
C9 C3 C4 C5 .1(7) ?
C3 C4 C5 C6 .2(7) ?
C4 C5 C6 C8 -.2(6) ?
C1 N1 C7 O2 178.3(4) ?
C10 N1 C7 O2 -5.1(5) ?
C1 N1 C7 C8 -1.4(5) ?
C10 N1 C7 C8 175.2(3) ?
C5 C6 C8 C9 -.2(6) ?
C5 C6 C8 C7 177.2(4) ?
O2 C7 C8 C9 176.4(4) ?
N1 C7 C8 C9 -4.0(5) ?
O2 C7 C8 C6 -1.0(6) ?
N1 C7 C8 C6 178.6(3) ?
C6 C8 C9 C3 .6(6) ?
C7 C8 C9 C3 -176.8(4) ?
C6 C8 C9 C2 179.5(4) ?
C7 C8 C9 C2 2.2(5) ?
C4 C3 C9 C8 -.5(6) ?
C4 C3 C9 C2 -179.5(3) ?
C1 C2 C9 C8 4.5(5) ?
C1 C2 C9 C3 -176.5(3) ?
C1 N1 C10 C15 -102.7(4) yes
C7 N1 C10 C15 80.4(4) ?
C1 N1 C10 C11 77.3(4) ?
C7 N1 C10 C11 -99.5(4) ?
C15 C10 C11 C12 -.2(5) ?
N1 C10 C11 C12 179.7(3) ?
C15 C10 C11 Br1 -179.7(2) ?
N1 C10 C11 Br1 .2(4) ?
C10 C11 C12 C13 .0(6) ?
Br1 C11 C12 C13 179.5(3) ?
C11 C12 C13 C14 -.2(6) ?
C11 C12 C13 C16 -180.0(4) ?
C12 C13 C14 C15 .7(6) ?
C16 C13 C14 C15 -179.6(4) ?
C13 C14 C15 C10 -.9(6) ?
C11 C10 C15 C14 .7(5) ?
N1 C10 C15 C14 -179.3(3) ?

loop_
_cod_related_entry_id
_cod_related_entry_database
_cod_related_entry_code
1 ChemSpider 9568255
